data_7242227
loop_
_publ_author_name
'Louis-Jean, James'
'Balasekaran, Samundeeswari M.'
'Lawler, Keith V.'
'Sanchis-Perucho, Adri\'an'
'Mart\'inez-Lillo, Jos\'e'
'Smith, Dean'
'Forster, Paul M.'
'Salamat, Ashkan'
'Poineau, Frederic'

_publ_section_title
;
 Coexistence of metamagnetism and slow relaxation of magnetization in
 ammonium hexafluoridorhenate
;
_journal_issue 11
_journal_name_full 'RSC Advances'
_journal_page_first 6353
_journal_page_last 6360
_journal_paper_doi 10.1039/D0RA10325J
_journal_volume 11
_journal_year 2021
_chemical_formula_moiety 'F6 Re, 2(N)'
_chemical_formula_sum 'F6 N2 Re'
_chemical_formula_weight 328.22
_chemical_name_common (NH4)2[ReF6]
_chemical_name_systematic 'Ammonium Hexafluoridorhenate(IV)'
_space_group_crystal_system trigonal
_space_group_IT_number 164
_space_group_name_Hall '-P 3 2"'
_space_group_name_H-M_alt 'P -3 m 1'
_audit_update_record
;
2019-11-01 deposited with the CCDC.	2021-01-27 downloaded from the CCDC.
;
_cell_angle_alpha 90
_cell_angle_beta 90
_cell_angle_gamma 120
_cell_formula_units_Z 1
_cell_length_a 6.0150(10)
_cell_length_b 6.0150(10)
_cell_length_c 4.6800(10)
_cell_measurement_reflns_used 112
_cell_measurement_temperature 127.(2)
_cell_measurement_theta_max 33.5148
_cell_measurement_theta_min 3.8561
_cell_volume 146.64(5)
_computing_cell_refinement 'APEX3 v2016.5-0 (Bruker AXS)'
_computing_data_reduction 'SAINT V8.37A (Bruker AXS Inc., 2015)'
_computing_molecular_graphics 'shelXle (C.B. Huebschle, rev 786)'
_computing_structure_refinement 'SHELXL-2014/7 (Sheldrick, 2014)'
_computing_structure_solution 'SHELXT-2014/5 (Sheldrick, 2015)'
_diffrn_ambient_temperature 127.(2)
_diffrn_detector_area_resol_mean 8.3333
_diffrn_measured_fraction_theta_full 0.964
_diffrn_measured_fraction_theta_max 0.964
_diffrn_measurement_device_type 'Bruker D8 QUEST diffractometer'
_diffrn_measurement_method ' '\f and \w scans''
_diffrn_radiation_monochromator 'curved graphite'
_diffrn_radiation_type 'Mo K\a'
_diffrn_radiation_wavelength 0.71073
_diffrn_reflns_av_R_equivalents 0.0533
_diffrn_reflns_av_unetI/netI 0.0219
_diffrn_reflns_limit_h_max 8
_diffrn_reflns_limit_h_min -8
_diffrn_reflns_limit_k_max 8
_diffrn_reflns_limit_k_min -8
_diffrn_reflns_limit_l_max 6
_diffrn_reflns_limit_l_min -6
_diffrn_reflns_number 1939
_diffrn_reflns_theta_full 30.64
_diffrn_reflns_theta_max 30.64
_diffrn_reflns_theta_min 3.91
_diffrn_source 'sealed tube'
_exptl_absorpt_coefficient_mu 20.764
_exptl_absorpt_correction_T_max 0.22
_exptl_absorpt_correction_T_min 0.06
_exptl_absorpt_correction_type multi-scan
_exptl_absorpt_process_details
;
Krause, L.; Herbst-Irmer, R.; Sheldrick, G. M.; Stalke, D. (2015). J. Appl.
Cryst. 48, 3-10.
;
_exptl_crystal_colour 'translucent colourless'
_exptl_crystal_density_diffrn 3.717
_exptl_crystal_density_method 'not measured'
_exptl_crystal_description polyhedron
_exptl_crystal_F_000 143
_exptl_crystal_preparation 'Magnetic properties'
_exptl_crystal_size_max 0.319
_exptl_crystal_size_mid 0.140
_exptl_crystal_size_min 0.106
_refine_diff_density_max 2.638
_refine_diff_density_min -2.899
_refine_ls_extinction_method none
_refine_ls_goodness_of_fit_ref 1.457
_refine_ls_hydrogen_treatment undef
_refine_ls_matrix_type full
_refine_ls_number_parameters 12
_refine_ls_number_reflns 186
_refine_ls_number_restraints 0
_refine_ls_restrained_S_all 1.457
_refine_ls_R_factor_all 0.0282
_refine_ls_R_factor_gt 0.0282
_refine_ls_shift/su_max 0.000
_refine_ls_shift/su_mean 0.000
_refine_ls_structure_factor_coef Fsqd
_refine_ls_weighting_details 'w=1/[\s^2^(Fo^2^)+(0.0336P)^2^+1.2468P] where P=(Fo^2^+2Fc^2^)/3'
_refine_ls_weighting_scheme calc
_refine_ls_wR_factor_gt 0.0764
_refine_ls_wR_factor_ref 0.0764
_reflns_number_gt 186
_reflns_number_total 186
_reflns_threshold_expression 'I > 2\s(I)'
_cod_data_source_file d0ra10325j2.cif
_cod_data_source_block SMB_NH2ReF6_HF
_cod_depositor_comments
;
The following automatic conversions were performed:

data item '_exptl_absorpt_correction_type' value 'Multi-Scan' was
changed to 'multi-scan' in accordance with the
/home/data/users/saulius/crontab/automatic-downloads/current/RSC/lib/dictionaries/cif_core.dic
dictionary named 'cif_core.dic' version 2.4.2 last updated on
2011-04-26.

Automatic conversion script
Id: cif_fix_values 7556 2019-12-06 15:28:31Z antanas 
;
_cod_original_cell_volume 146.64(6)
_cod_database_code 7242227

loop_
_space_group_symop_operation_xyz
'x, y, z'
'-y, x-y, z'
'-x+y, -x, z'
'y, x, -z'
'x-y, -y, -z'
'-x, -x+y, -z'
'-x, -y, -z'
'y, -x+y, -z'
'x-y, x, -z'
'-y, -x, z'
'-x+y, y, z'
'x, x-y, z'

loop_
_atom_site_type_symbol
_atom_site_label
_atom_site_fract_x
_atom_site_fract_y
_atom_site_fract_z
_atom_site_U_iso_or_equiv
_atom_site_adp_type
_atom_site_calc_flag
_atom_site_refinement_flags_adp
_atom_site_refinement_flags_occupancy
_atom_site_refinement_flags_posn
_atom_site_occupancy
_atom_site_disorder_assembly
_atom_site_disorder_group
Re Re1 0 0 0 0.0126(3) Uani d T P S 1 . .
N N1 0.6667 0.3333 0.703(3) 0.015(2) Uani d T P S 1 . .
F F1 0.3126(10) 0.1563(5) 0.2324(11) 0.0189(10) Uani d T P S 1 . .

loop_
_atom_site_aniso_label
_atom_site_aniso_U_11
_atom_site_aniso_U_22
_atom_site_aniso_U_33
_atom_site_aniso_U_12
_atom_site_aniso_U_13
_atom_site_aniso_U_23
Re1 0.0125(3) 0.0125(3) 0.0128(4) 0.00624(15) 0 0
N1 0.018(3) 0.018(3) 0.009(5) 0.0089(17) 0 0
F1 0.015(2) 0.0218(18) 0.018(2) 0.0074(11) -0.005(2) -0.0024(10)

loop_
_atom_type_symbol
_atom_type_description
_atom_type_scat_dispersion_real
_atom_type_scat_dispersion_imag
_atom_type_scat_source
F F 0.0171 0.0103 'International Tables Vol C Tables 4.2.6.8 and 6.1.1.4'
N N 0.0061 0.0033 'International Tables Vol C Tables 4.2.6.8 and 6.1.1.4'
Re Re -1.0185 7.2310 'International Tables Vol C Tables 4.2.6.8 and 6.1.1.4'

loop_
_geom_angle_atom_site_label_1
_geom_angle_atom_site_label_2
_geom_angle_atom_site_label_3
_geom_angle_site_symmetry_1
_geom_angle_site_symmetry_3
_geom_angle
_geom_angle_publ_flag
F1 Re1 F1 7 9 92.1(2) ?
F1 Re1 F1 7 3 87.9(2) ?
F1 Re1 F1 9 3 180.0(3) ?
F1 Re1 F1 7 . 180.0 ?
F1 Re1 F1 9 . 87.9(2) ?
F1 Re1 F1 3 . 92.1(2) ?
F1 Re1 F1 7 8 92.1(2) ?
F1 Re1 F1 9 8 92.1(2) ?
F1 Re1 F1 3 8 87.9(2) ?
F1 Re1 F1 . 8 87.9(2) ?
F1 Re1 F1 7 2 87.9(2) ?
F1 Re1 F1 9 2 87.9(2) ?
F1 Re1 F1 3 2 92.1(2) ?
F1 Re1 F1 . 2 92.1(2) ?
F1 Re1 F1 8 2 180.0(3) ?

loop_
_geom_bond_atom_site_label_1
_geom_bond_atom_site_label_2
_geom_bond_site_symmetry_2
_geom_bond_distance
_geom_bond_publ_flag
Re1 F1 7 1.958(5) ?
Re1 F1 9 1.958(5) ?
Re1 F1 3 1.958(5) ?
Re1 F1 . 1.958(5) ?
Re1 F1 8 1.958(5) ?
Re1 F1 2 1.958(5) ?
